data_7150503
loop_
_publ_author_name
'Rahman, A. Noman M. M.'
'Bishop, Roger'
'Craig, Donald C.'
'Scudder, Marcia L.'

_publ_section_title
;
 Why a hexabromodiquinoline host preferentially includes small aromatic
 hydrocarbon guests
;
_journal_issue 8
_journal_name_full 'Organic &amp;  Biomolecular Chemistry'
_journal_page_first 1435
_journal_paper_doi 10.1039/b300248a
_journal_volume 1
_journal_year 2003
_chemical_formula_moiety 'C22 H10 Br6 N2'
_chemical_formula_sum 'C22 H10 Br6 N2'
_chemical_formula_weight 781.8
_space_group_IT_number 14
_symmetry_cell_setting monoclinic
_symmetry_space_group_name_Hall '-P 2ybc'
_symmetry_space_group_name_H-M 'P 1 21/c 1'
_atom_type_scat_source 'International Tables for X-ray Crystallography, Vol. IV'
_audit_creation_method 'RAELSPUB and manual entry'
_cell_angle_alpha 90
_cell_angle_beta 111.75(2)
_cell_angle_gamma 90
_cell_formula_units_Z 4
_cell_length_a 9.212(5)
_cell_length_b 15.384(6)
_cell_length_c 17.735(7)
_cell_measurement_reflns_used 10
_cell_measurement_temperature 294
_cell_measurement_theta_max 11
_cell_measurement_theta_min 10
_cell_volume 2334.4(18)
_computing_cell_refinement 'CAD4 Version 5.0, 1989'
_computing_data_collection 'CAD4 Version 5.0, 1989'
_computing_data_reduction 'Local program'
_computing_molecular_graphics 'ORTEP-II, (Johnson, 1976)'
_computing_publication_material 'Local programs'
_computing_structure_refinement 'RAELS, (Rae, 1989)'
_computing_structure_solution 'SIR92 (Altomare et al, 1994)'
_diffrn_measurement_device_type 'Nonius CAD-4'
_diffrn_measurement_method \w--2\q
_diffrn_radiation_type 'Mo K\a'
_diffrn_radiation_wavelength 0.71073
_diffrn_reflns_av_R_equivalents 0.023
_diffrn_reflns_limit_h_max 10
_diffrn_reflns_limit_h_min 0
_diffrn_reflns_limit_k_max 17
_diffrn_reflns_limit_k_min 0
_diffrn_reflns_limit_l_max 20
_diffrn_reflns_limit_l_min -20
_diffrn_reflns_number 3908
_diffrn_reflns_theta_max 24
_diffrn_standards_decay_% 0
_diffrn_standards_interval_time 30min
_diffrn_standards_number 1
_exptl_absorpt_coefficient_mu 10.233
_exptl_absorpt_correction_T_max 0.37
_exptl_absorpt_correction_T_min 0.18
_exptl_absorpt_correction_type analytical
_exptl_absorpt_process_details '(DeMeulenaer & Tompa, 1965)'
_exptl_crystal_colour yellow
_exptl_crystal_density_diffrn 2.22
_exptl_crystal_density_method 'not measured'
_exptl_crystal_description prism
_exptl_crystal_F_000 1464.0
_exptl_crystal_size_max 0.28
_exptl_crystal_size_mid 0.16
_exptl_crystal_size_min 0.14
_refine_diff_density_max 2.37
_refine_diff_density_min -2.08
_refine_ls_extinction_method none
_refine_ls_goodness_of_fit_ref 1.91
_refine_ls_hydrogen_treatment noref
_refine_ls_number_parameters 141
_refine_ls_number_reflns 1727
_refine_ls_R_factor_gt 0.062
_refine_ls_shift/su_max 0.003
_refine_ls_structure_factor_coef F
_refine_ls_weighting_details 'w = 1/[\s^2^(F) + 0.0004F^2^]'
_refine_ls_weighting_scheme calc
_refine_ls_wR_factor_ref 0.068
_reflns_number_gt 1727
_reflns_number_total 3656
_reflns_threshold_expression I>2\s(I)
_cod_data_source_file b300248a.txt
_cod_data_source_block DRB268_C22H10Br6N2
_cod_original_cell_volume 2334(2)
_cod_original_sg_symbol_H-M 'P 21/c'
_cod_database_code 7150503

loop_
_symmetry_equiv_pos_site_id
_symmetry_equiv_pos_as_xyz
1 x,y,z
2 -x,1/2+y,1/2-z
3 -x,-y,-z
4 x,1/2-y,1/2+z

loop_
_atom_site_label
_atom_site_fract_x
_atom_site_fract_y
_atom_site_fract_z
_atom_site_U_iso_or_equiv
_atom_site_adp_type
_atom_site_type_symbol
_atom_site_occupancy
Br1 0.7653(3) 0.8557(2) 0.8073(1) 0.1012(8) Uani Br 1.0
Br2 0.1447(2) 0.6977(1) 0.6899(1) 0.0734(6) Uani Br 1.0
Br3 0.1780(2) 0.9246(1) 0.3767(1) 0.0739(6) Uani Br 1.0
Br4 0.9372(2) 0.8813(1) 0.4968(1) 0.0843(7) Uani Br 1.0
Br5 0.8725(2) 0.4472(1) 0.7442(2) 0.1022(8) Uani Br 1.0
Br6 0.1833(2) 0.3983(1) 0.4577(1) 0.0894(7) Uani Br 1.0
N1 0.3930(13) 0.8521(7) 0.5369(8) 0.048(2) Uani N 1.0
N2 0.6117(14) 0.5772(8) 0.6947(8) 0.054(2) Uani N 1.0
C1 0.4036(18) 0.7826(9) 0.6646(9) 0.051(2) Uani C 1.0
C2 0.4745(17) 0.8189(9) 0.6083(9) 0.047(2) Uani C 1.0
C3 0.6401(17) 0.8087(9) 0.6410(9) 0.047(2) Uani C 1.0
C4 0.6859(17) 0.7675(9) 0.7219(9) 0.052(2) Uani C 1.0
C5 0.5355(17) 0.7261(9) 0.7219(9) 0.052(2) Uani C 1.0
C6 0.5077(17) 0.6399(9) 0.6790(9) 0.051(2) Uani C 1.0
C7 0.3551(17) 0.6358(9) 0.6194(9) 0.051(2) Uani C 1.0
C8 0.2698(17) 0.7180(9) 0.6217(9) 0.053(3) Uani C 1.0
C9 0.4786(17) 0.8802(8) 0.4916(9) 0.048(2) Uani C 1.0
C10 0.3981(18) 0.9148(9) 0.4147(10) 0.052(2) Uani C 1.0
C11 0.4755(18) 0.9420(9) 0.3672(9) 0.056(2) Uani C 1.0
C12 0.6383(19) 0.9323(9) 0.3921(10) 0.055(2) Uani C 1.0
C13 0.7205(18) 0.8978(9) 0.4655(10) 0.052(2) Uani C 1.0
C14 0.6447(17) 0.8710(9) 0.5202(9) 0.047(2) Uani C 1.0
C15 0.7249(17) 0.8348(9) 0.5982(9) 0.048(2) Uani C 1.0
C16 0.5662(18) 0.5043(10) 0.6473(10) 0.057(3) Uani C 1.0
C17 0.6719(19) 0.4347(10) 0.6614(11) 0.066(4) Uani C 1.0
C18 0.6376(21) 0.3632(10) 0.6155(12) 0.074(6) Uani C 1.0
C19 0.4904(21) 0.3529(10) 0.5552(11) 0.074(6) Uani C 1.0
C20 0.3833(19) 0.4169(10) 0.5412(11) 0.065(5) Uani C 1.0
C21 0.4144(18) 0.4956(9) 0.5843(10) 0.057(3) Uani C 1.0
C22 0.3068(17) 0.5628(9) 0.5717(10) 0.054(3) Uani C 1.0
HC1 0.3707 0.8292 0.6943 0.057 Uani H 1.0
HC4 0.7671 0.7219 0.7285 0.054 Uani H 1.0
HC5 0.5324 0.7221 0.7776 0.058 Uani H 1.0
HC8 0.2033 0.7382 0.5659 0.054 Uani H 1.0
HC11 0.4158 0.9695 0.3135 0.062 Uani H 1.0
HC12 0.6930 0.9508 0.3554 0.061 Uani H 1.0
HC15 0.8413 0.8291 0.6204 0.051 Uani H 1.0
HC18 0.7183 0.3167 0.6245 0.084 Uani H 1.0
HC19 0.4639 0.2982 0.5224 0.083 Uani H 1.0
HC22 0.1988 0.5583 0.5297 0.057 Uani H 1.0

loop_
_atom_site_aniso_label
_atom_site_aniso_U_11
_atom_site_aniso_U_22
_atom_site_aniso_U_33
_atom_site_aniso_U_12
_atom_site_aniso_U_13
_atom_site_aniso_U_23
_atom_site_aniso_type_symbol
Br1 0.117(2) 0.106(2) 0.086(2) -0.051(1) 0.043(1) -0.030(1) Br
Br2 0.058(1) 0.088(1) 0.086(2) -0.007(1) 0.041(1) 0.005(1) Br
Br3 0.066(1) 0.084(1) 0.076(1) 0.013(1) 0.031(1) 0.004(1) Br
Br4 0.066(1) 0.085(1) 0.124(2) -0.003(1) 0.061(1) 0.005(1) Br
Br5 0.062(1) 0.080(2) 0.139(2) 0.015(1) 0.008(1) -0.004(1) Br
Br6 0.079(1) 0.092(2) 0.092(2) -0.028(1) 0.025(1) -0.028(1) Br
N1 0.055(3) 0.042(2) 0.057(3) -0.002(2) 0.032(2) -0.004(2) N
N2 0.056(3) 0.045(2) 0.066(4) -0.004(2) 0.028(3) 0.002(3) N
C1 0.062(3) 0.046(2) 0.059(4) -0.003(2) 0.038(3) -0.004(2) C
C2 0.056(3) 0.042(2) 0.054(3) -0.002(2) 0.033(3) -0.005(2) C
C3 0.056(3) 0.042(2) 0.053(4) -0.003(2) 0.030(3) -0.005(2) C
C4 0.062(3) 0.047(2) 0.054(4) -0.007(2) 0.028(3) -0.002(2) C
C5 0.063(4) 0.049(2) 0.054(4) -0.007(2) 0.032(3) -0.003(2) C
C6 0.056(3) 0.045(2) 0.058(3) -0.004(2) 0.029(3) -0.001(2) C
C7 0.055(3) 0.045(2) 0.059(4) -0.004(2) 0.029(3) -0.001(2) C
C8 0.057(3) 0.047(2) 0.064(5) -0.002(2) 0.035(3) 0.001(3) C
C9 0.056(3) 0.042(2) 0.053(3) -0.003(2) 0.030(2) -0.004(2) C
C10 0.060(3) 0.047(2) 0.056(3) -0.007(2) 0.027(3) -0.001(2) C
C11 0.067(5) 0.052(3) 0.054(3) -0.010(3) 0.029(3) -0.002(2) C
C12 0.069(5) 0.052(3) 0.057(3) -0.007(3) 0.037(4) -0.004(3) C
C13 0.062(3) 0.047(3) 0.059(4) -0.003(2) 0.038(4) -0.004(2) C
C14 0.056(3) 0.042(2) 0.054(3) -0.002(2) 0.032(3) -0.005(2) C
C15 0.055(3) 0.042(2) 0.056(3) -0.002(2) 0.031(3) -0.004(2) C
C16 0.059(3) 0.043(2) 0.074(4) -0.003(2) 0.031(3) 0.001(3) C
C17 0.064(4) 0.043(3) 0.096(7) 0.000(2) 0.036(4) 0.005(3) C
C18 0.078(7) 0.041(3) 0.112(9) 0.001(3) 0.045(7) 0.001(3) C
C19 0.087(9) 0.041(3) 0.100(9) -0.005(2) 0.043(7) -0.006(2) C
C20 0.078(6) 0.042(3) 0.080(7) -0.008(3) 0.033(5) -0.005(3) C
C21 0.064(3) 0.042(2) 0.069(5) -0.005(2) 0.029(3) -0.002(2) C
C22 0.059(3) 0.044(2) 0.062(5) -0.006(2) 0.027(3) 0.000(3) C

loop_
_geom_angle_atom_site_label_1
_geom_angle_atom_site_label_2
_geom_angle_atom_site_label_3
_geom_angle
_geom_angle_site_symmetry_1
_geom_angle_site_symmetry_2
_geom_angle_site_symmetry_3
_geom_angle_publ_flag
C2 N1 C9 115.8(12) 1_555 1_555 1_555 no
C6 N2 C16 116.0(13) 1_555 1_555 1_555 no
C2 C1 C5 102.7(12) 1_555 1_555 1_555 no
C2 C1 C8 112.2(12) 1_555 1_555 1_555 no
C5 C1 C8 104.6(11) 1_555 1_555 1_555 no
N1 C2 C1 123.8(14) 1_555 1_555 1_555 no
N1 C2 C3 125.4(13) 1_555 1_555 1_555 no
C1 C2 C3 110.8(14) 1_555 1_555 1_555 no
C2 C3 C4 108.7(13) 1_555 1_555 1_555 no
C2 C3 C15 119.8(14) 1_555 1_555 1_555 no
C4 C3 C15 131.5(14) 1_555 1_555 1_555 no
Br1 C4 C3 110.1(10) 1_555 1_555 1_555 no
Br1 C4 C5 111.6(10) 1_555 1_555 1_555 no
C3 C4 C5 104.3(12) 1_555 1_555 1_555 no
C1 C5 C4 105.0(12) 1_555 1_555 1_555 no
C1 C5 C6 102.8(12) 1_555 1_555 1_555 no
C4 C5 C6 110.7(12) 1_555 1_555 1_555 no
N2 C6 C5 124.5(14) 1_555 1_555 1_555 no
N2 C6 C7 124.8(14) 1_555 1_555 1_555 no
C5 C6 C7 110.7(13) 1_555 1_555 1_555 no
C6 C7 C8 109.2(13) 1_555 1_555 1_555 no
C6 C7 C22 120.1(14) 1_555 1_555 1_555 no
C8 C7 C22 130.7(14) 1_555 1_555 1_555 no
Br2 C8 C1 109.8(10) 1_555 1_555 1_555 no
Br2 C8 C7 108.3(10) 1_555 1_555 1_555 no
C1 C8 C7 103.0(12) 1_555 1_555 1_555 no
N1 C9 C10 118.4(14) 1_555 1_555 1_555 no
N1 C9 C14 121.8(14) 1_555 1_555 1_555 no
C10 C9 C14 119.7(13) 1_555 1_555 1_555 no
Br3 C10 C9 119.4(11) 1_555 1_555 1_555 no
Br3 C10 C11 119.7(12) 1_555 1_555 1_555 no
C9 C10 C11 120.9(15) 1_555 1_555 1_555 no
C10 C11 C12 121.2(15) 1_555 1_555 1_555 no
C11 C12 C13 119.8(14) 1_555 1_555 1_555 no
Br4 C13 C12 119.5(11) 1_555 1_555 1_555 no
Br4 C13 C14 119.1(12) 1_555 1_555 1_555 no
C12 C13 C14 121.4(14) 1_555 1_555 1_555 no
C9 C14 C13 116.9(14) 1_555 1_555 1_555 no
C9 C14 C15 119.2(13) 1_555 1_555 1_555 no
C13 C14 C15 123.9(14) 1_555 1_555 1_555 no
C3 C15 C14 118.0(14) 1_555 1_555 1_555 no
N2 C16 C17 118.6(15) 1_555 1_555 1_555 no
N2 C16 C21 122.8(14) 1_555 1_555 1_555 no
C17 C16 C21 118.6(15) 1_555 1_555 1_555 no
Br5 C17 C16 118.2(12) 1_555 1_555 1_555 no
Br5 C17 C18 119.9(13) 1_555 1_555 1_555 no
C16 C17 C18 121.8(17) 1_555 1_555 1_555 no
C17 C18 C19 120.4(16) 1_555 1_555 1_555 no
C18 C19 C20 119.8(16) 1_555 1_555 1_555 no
Br6 C20 C19 117.6(13) 1_555 1_555 1_555 no
Br6 C20 C21 119.7(12) 1_555 1_555 1_555 no
C19 C20 C21 122.7(16) 1_555 1_555 1_555 no
C16 C21 C20 116.6(15) 1_555 1_555 1_555 no
C16 C21 C22 119.1(14) 1_555 1_555 1_555 no
C20 C21 C22 124.3(15) 1_555 1_555 1_555 no
C7 C22 C21 117.2(14) 1_555 1_555 1_555 no

loop_
_geom_bond_atom_site_label_1
_geom_bond_atom_site_label_2
_geom_bond_distance
_geom_bond_site_symmetry_1
_geom_bond_site_symmetry_2
_geom_bond_publ_flag
Br1 C4 1.961(15) 1_555 1_555 no
Br2 C8 1.981(14) 1_555 1_555 no
Br3 C10 1.891(15) 1_555 1_555 no
Br4 C13 1.880(15) 1_555 1_555 no
Br5 C17 1.896(17) 1_555 1_555 no
Br6 C20 1.910(17) 1_555 1_555 no
N1 C2 1.313(17) 1_555 1_555 no
N1 C9 1.387(17) 1_555 1_555 no
N2 C6 1.315(16) 1_555 1_555 no
N2 C16 1.370(17) 1_555 1_555 no
C1 C2 1.489(19) 1_555 1_555 no
C1 C5 1.533(19) 1_555 1_555 no
C1 C8 1.547(19) 1_555 1_555 no
C2 C3 1.425(19) 1_555 1_555 no
C3 C4 1.478(19) 1_555 1_555 no
C3 C15 1.339(18) 1_555 1_555 no
C4 C5 1.526(18) 1_555 1_555 no
C5 C6 1.502(19) 1_555 1_555 no
C6 C7 1.413(19) 1_555 1_555 no
C7 C8 1.497(18) 1_555 1_555 no
C7 C22 1.377(19) 1_555 1_555 no
C9 C10 1.394(19) 1_555 1_555 no
C9 C14 1.430(19) 1_555 1_555 no
C10 C11 1.356(18) 1_555 1_555 no
C11 C12 1.405(20) 1_555 1_555 no
C12 C13 1.350(20) 1_555 1_555 no
C13 C14 1.449(18) 1_555 1_555 no
C14 C15 1.418(18) 1_555 1_555 no
C16 C17 1.406(19) 1_555 1_555 no
C16 C21 1.436(19) 1_555 1_555 no
C17 C18 1.336(21) 1_555 1_555 no
C18 C19 1.389(22) 1_555 1_555 no
C19 C20 1.351(21) 1_555 1_555 no
C20 C21 1.404(20) 1_555 1_555 no
C21 C22 1.392(19) 1_555 1_555 no
